data_4125072
loop_
_publ_author_name
'Li, Chao'
'Yin, Wenlong'
'Gong, Pifu'
'Li, Xiaoshuang'
'Zhou, Molin'
'Mar, Arthur'
'Lin, Zheshuai'
'Yao, Jiyong'
'Wu, Yicheng'
'Chen, Chuangtian'

_publ_section_title
;
 Trigonal Planar [HgSe3](4-) Unit: A New Kind of Basic Functional Group in
 IR Nonlinear Optical Materials with Large Susceptibility and
 Physicochemical Stability.
;
_journal_issue 19
_journal_name_full 'Journal of the American Chemical Society'
_journal_page_first 6135
_journal_page_last 6138
_journal_paper_doi 10.1021/jacs.6b03107
_journal_volume 138
_journal_year 2016
_chemical_formula_sum 'Ba Hg Se2'
_chemical_formula_weight 495.85
_chemical_name_systematic
; 
 ? 
;
_space_group_IT_number 26
_symmetry_cell_setting orthorhombic
_symmetry_space_group_name_Hall 'P 2c -2'
_symmetry_space_group_name_H-M 'P m c 21'
_atom_sites_solution_hydrogens none
_atom_sites_solution_primary direct
_atom_sites_solution_secondary difmap
_audit_creation_method SHELXL-97
_cell_angle_alpha 90.00
_cell_angle_beta 90.00
_cell_angle_gamma 90.00
_cell_formula_units_Z 4
_cell_length_a 4.3580(9)
_cell_length_b 14.881(3)
_cell_length_c 7.5900(15)
_cell_measurement_reflns_used 128
_cell_measurement_temperature 153(2)
_cell_measurement_theta_max 31.4507
_cell_measurement_theta_min 2.6836
_cell_volume 492.22(17)
_computing_structure_refinement 'SHELXL-97 (Sheldrick, 1997)'
_computing_structure_solution 'SHELXS-97 (Sheldrick, 1990)'
_diffrn_ambient_temperature 153(2)
_diffrn_detector_area_resol_mean 28.5714
_diffrn_measured_fraction_theta_full 0.990
_diffrn_measured_fraction_theta_max 0.990
_diffrn_measurement_device_type CCD
_diffrn_measurement_method dtprofit.ref
_diffrn_radiation_monochromator graphite
_diffrn_radiation_source 'fine-focus sealed tube'
_diffrn_radiation_type MoK\a
_diffrn_radiation_wavelength 0.71073
_diffrn_reflns_av_R_equivalents 0.0993
_diffrn_reflns_av_sigmaI/netI 0.1425
_diffrn_reflns_limit_h_max 6
_diffrn_reflns_limit_h_min -6
_diffrn_reflns_limit_k_max 20
_diffrn_reflns_limit_k_min -21
_diffrn_reflns_limit_l_max 10
_diffrn_reflns_limit_l_min -11
_diffrn_reflns_number 4790
_diffrn_reflns_theta_full 31.52
_diffrn_reflns_theta_max 31.52
_diffrn_reflns_theta_min 2.74
_exptl_absorpt_coefficient_mu 53.692
_exptl_absorpt_correction_T_max 0.16
_exptl_absorpt_correction_T_min 0.12
_exptl_absorpt_correction_type numerical
_exptl_absorpt_process_details 'face indexed'
_exptl_crystal_colour Black
_exptl_crystal_density_diffrn 6.691
_exptl_crystal_density_method 'not measured'
_exptl_crystal_description Chip
_exptl_crystal_F_000 816
_exptl_crystal_size_max 0.1800
_exptl_crystal_size_mid 0.1600
_exptl_crystal_size_min 0.1100
_refine_diff_density_max 5.796
_refine_diff_density_min -5.225
_refine_diff_density_rms 0.993
_refine_ls_abs_structure_details 'Flack H D (1983), Acta Cryst. A39, 876-881'
_refine_ls_abs_structure_Flack 0.03(2)
_refine_ls_extinction_coef 0.0012(3)
_refine_ls_extinction_expression Fc^*^=kFc[1+0.001xFc^2^\l^3^/sin(2\q)]^-1/4^
_refine_ls_extinction_method SHELXL
_refine_ls_goodness_of_fit_ref 0.990
_refine_ls_hydrogen_treatment none
_refine_ls_matrix_type full
_refine_ls_number_parameters 50
_refine_ls_number_reflns 1698
_refine_ls_number_restraints 25
_refine_ls_restrained_S_all 0.989
_refine_ls_R_factor_all 0.0883
_refine_ls_R_factor_gt 0.0679
_refine_ls_shift/su_max 0.000
_refine_ls_shift/su_mean 0.000
_refine_ls_structure_factor_coef Fsqd
_refine_ls_weighting_details 'calc w=1/[\s^2^(Fo^2^)+(0.0500P)^2^+0.0000P] where P=(Fo^2^+2Fc^2^)/3'
_refine_ls_weighting_scheme calc
_refine_ls_wR_factor_gt 0.1330
_refine_ls_wR_factor_ref 0.1445
_reflns_number_gt 1189
_reflns_number_total 1698
_reflns_threshold_expression >2sigma(I)
_cod_data_source_file ja6b03107_si_006.cif
_cod_data_source_block a
_cod_depositor_comments 'Adding full bibliography for 4125072.cif.'
_cod_original_sg_symbol_H-M Pmc21
_cod_database_code 4125072

loop_
_symmetry_equiv_pos_as_xyz
'x, y, z'
'-x, -y, z+1/2'
'x, -y, z+1/2'
'-x, y, z'

loop_
_atom_site_label
_atom_site_type_symbol
_atom_site_fract_x
_atom_site_fract_y
_atom_site_fract_z
_atom_site_U_iso_or_equiv
_atom_site_adp_type
_atom_site_occupancy
_atom_site_symmetry_multiplicity
_atom_site_calc_flag
_atom_site_refinement_flags
Hg1 Hg 0.5000 0.14228(8) 0.96341(16) 0.0124(3) Uani 1 2 d S
Hg2 Hg 0.5000 0.35040(8) 1.63213(15) 0.0131(3) Uani 1 2 d S
Ba1 Ba 0.0000 0.10168(11) 1.4692(2) 0.0071(4) Uani 1 2 d S
Ba2 Ba 0.0000 0.39172(11) 1.1472(2) 0.0077(4) Uani 1 2 d S
Se1 Se 0.5000 0.47032(19) 1.8572(4) 0.0076(6) Uani 1 2 d SU
Se2 Se 0.0000 0.2247(2) 0.8509(4) 0.0086(6) Uani 1 2 d SU
Se3 Se 0.5000 0.26083(18) 1.3586(4) 0.0071(5) Uani 1 2 d SU
Se4 Se 0.5000 0.01657(19) 1.1926(4) 0.0071(6) Uani 1 2 d SU

loop_
_atom_site_aniso_label
_atom_site_aniso_U_11
_atom_site_aniso_U_22
_atom_site_aniso_U_33
_atom_site_aniso_U_23
_atom_site_aniso_U_13
_atom_site_aniso_U_12
Hg1 0.0144(6) 0.0164(6) 0.0063(6) 0.0027(5) 0.000 0.000
Hg2 0.0188(6) 0.0153(6) 0.0051(6) -0.0026(5) 0.000 0.000
Ba1 0.0054(7) 0.0124(8) 0.0036(8) -0.0007(7) 0.000 0.000
Ba2 0.0058(7) 0.0129(8) 0.0043(9) 0.0006(7) 0.000 0.000
Se1 0.0083(9) 0.0089(9) 0.0055(9) 0.0010(8) 0.000 0.000
Se2 0.0087(8) 0.0093(9) 0.0078(9) 0.0005(8) 0.000 0.000
Se3 0.0072(8) 0.0089(9) 0.0053(9) 0.0000(8) 0.000 0.000
Se4 0.0080(8) 0.0084(9) 0.0048(9) 0.0001(8) 0.000 0.000

loop_
_atom_type_symbol
_atom_type_description
_atom_type_scat_dispersion_real
_atom_type_scat_dispersion_imag
_atom_type_scat_source
Se Se -0.0929 2.2259 'International Tables Vol C Tables 4.2.6.8 and 6.1.1.4'
Ba Ba -0.3244 2.2819 'International Tables Vol C Tables 4.2.6.8 and 6.1.1.4'
Hg Hg -2.3894 9.2266 'International Tables Vol C Tables 4.2.6.8 and 6.1.1.4'

loop_
_geom_angle_atom_site_label_1
_geom_angle_atom_site_label_2
_geom_angle_atom_site_label_3
_geom_angle
_geom_angle_site_symmetry_1
_geom_angle_site_symmetry_3
Se4 Hg1 Se2 124.05(6) . 1_655
Se4 Hg1 Se2 124.05(6) . .
Se2 Hg1 Se2 111.11(12) 1_655 .
Se4 Hg1 Se4 83.93(4) . 2_654
Se2 Hg1 Se4 97.95(8) 1_655 2_654
Se2 Hg1 Se4 97.95(8) . 2_654
Se3 Hg2 Se1 166.45(11) . .
Se4 Ba1 Se4 83.44(9) 2_655 2
Se4 Ba1 Se4 124.47(5) 2_655 1_455
Se4 Ba1 Se4 71.45(3) 2 1_455
Se4 Ba1 Se4 71.45(3) 2_655 .
Se4 Ba1 Se4 124.47(5) 2 .
Se4 Ba1 Se4 83.26(9) 1_455 .
Se4 Ba1 Se3 94.44(5) 2_655 .
Se4 Ba1 Se3 161.71(10) 2 .
Se4 Ba1 Se3 123.27(9) 1_455 .
Se4 Ba1 Se3 71.23(7) . .
Se4 Ba1 Se3 161.71(10) 2_655 1_455
Se4 Ba1 Se3 94.44(5) 2 1_455
Se4 Ba1 Se3 71.23(7) 1_455 1_455
Se4 Ba1 Se3 123.27(9) . 1_455
Se3 Ba1 Se3 81.86(7) . 1_455
Se4 Ba1 Se2 81.33(8) 2_655 1_556
Se4 Ba1 Se2 81.33(8) 2 1_556
Se4 Ba1 Se2 138.36(4) 1_455 1_556
Se4 Ba1 Se2 138.36(4) . 1_556
Se3 Ba1 Se2 80.39(7) . 1_556
Se3 Ba1 Se2 80.39(7) 1_455 1_556
Se4 Ba1 Ba1 131.72(4) 2_655 1_455
Se4 Ba1 Ba1 48.28(4) 2 1_455
Se4 Ba1 Ba1 48.37(4) 1_455 1_455
Se4 Ba1 Ba1 131.63(4) . 1_455
Se3 Ba1 Ba1 130.93(4) . 1_455
Se3 Ba1 Ba1 49.07(4) 1_455 1_455
Se2 Ba1 Ba1 90.0 1_556 1_455
Se4 Ba1 Ba1 48.28(4) 2_655 1_655
Se4 Ba1 Ba1 131.72(4) 2 1_655
Se4 Ba1 Ba1 131.63(4) 1_455 1_655
Se4 Ba1 Ba1 48.37(4) . 1_655
Se3 Ba1 Ba1 49.07(4) . 1_655
Se3 Ba1 Ba1 130.93(4) 1_455 1_655
Se2 Ba1 Ba1 90.0 1_556 1_655
Ba1 Ba1 Ba1 180.00(13) 1_455 1_655
Se1 Ba2 Se1 82.33(8) 1_454 1_554
Se1 Ba2 Se3 95.52(5) 1_454 1_455
Se1 Ba2 Se3 163.04(9) 1_554 1_455
Se1 Ba2 Se3 163.04(9) 1_454 .
Se1 Ba2 Se3 95.52(5) 1_554 .
Se3 Ba2 Se3 81.62(8) 1_455 .
Se1 Ba2 Se2 79.40(7) 1_454 .
Se1 Ba2 Se2 79.40(7) 1_554 .
Se3 Ba2 Se2 83.67(7) 1_455 .
Se3 Ba2 Se2 83.67(7) . .
Se1 Ba2 Se1 121.43(5) 1_454 2_664
Se1 Ba2 Se1 71.08(3) 1_554 2_664
Se3 Ba2 Se1 123.17(9) 1_455 2_664
Se3 Ba2 Se1 72.99(7) . 2_664
Se2 Ba2 Se1 139.84(4) . 2_664
Se1 Ba2 Se1 71.08(3) 1_454 2_564
Se1 Ba2 Se1 121.43(5) 1_554 2_564
Se3 Ba2 Se1 72.99(7) 1_455 2_564
Se3 Ba2 Se1 123.17(9) . 2_564
Se2 Ba2 Se1 139.84(4) . 2_564
Se1 Ba2 Se1 79.94(8) 2_664 2_564
Se1 Ba2 Ba2 48.83(4) 1_454 1_455
Se1 Ba2 Ba2 131.17(4) 1_554 1_455
Se3 Ba2 Ba2 49.19(4) 1_455 1_455
Se3 Ba2 Ba2 130.81(4) . 1_455
Se2 Ba2 Ba2 90.000(1) . 1_455
Se1 Ba2 Ba2 129.97(4) 2_664 1_455
Se1 Ba2 Ba2 50.03(4) 2_564 1_455
Se1 Ba2 Ba2 131.17(4) 1_454 1_655
Se1 Ba2 Ba2 48.83(4) 1_554 1_655
Se3 Ba2 Ba2 130.81(4) 1_455 1_655
Se3 Ba2 Ba2 49.19(4) . 1_655
Se2 Ba2 Ba2 90.0 . 1_655
Se1 Ba2 Ba2 50.03(4) 2_664 1_655
Se1 Ba2 Ba2 129.97(4) 2_564 1_655
Ba2 Ba2 Ba2 180.00(13) 1_455 1_655
Hg2 Se1 Ba2 101.80(8) . 1_656
Hg2 Se1 Ba2 101.80(8) . 1_556
Ba2 Se1 Ba2 82.33(8) 1_656 1_556
Hg2 Se1 Ba2 96.43(9) . 2_665
Ba2 Se1 Ba2 95.94(3) 1_656 2_665
Ba2 Se1 Ba2 161.66(11) 1_556 2_665
Hg2 Se1 Ba2 96.43(9) . 2_565
Ba2 Se1 Ba2 161.66(11) 1_656 2_565
Ba2 Se1 Ba2 95.94(3) 1_556 2_565
Ba2 Se1 Ba2 79.94(8) 2_665 2_565
Hg1 Se2 Hg1 111.11(12) 1_455 .
Hg1 Se2 Ba2 97.32(8) 1_455 .
Hg1 Se2 Ba2 97.32(8) . .
Hg1 Se2 Ba1 91.45(8) 1_455 1_554
Hg1 Se2 Ba1 91.45(8) . 1_554
Ba2 Se2 Ba1 164.42(11) . 1_554
Hg2 Se3 Ba1 99.92(9) . .
Hg2 Se3 Ba1 99.92(9) . 1_655
Ba1 Se3 Ba1 81.86(7) . 1_655
Hg2 Se3 Ba2 95.13(8) . 1_655
Ba1 Se3 Ba2 164.93(11) . 1_655
Ba1 Se3 Ba2 96.27(4) 1_655 1_655
Hg2 Se3 Ba2 95.13(8) . .
Ba1 Se3 Ba2 96.27(4) . .
Ba1 Se3 Ba2 164.93(11) 1_655 .
Ba2 Se3 Ba2 81.62(8) 1_655 .
Hg1 Se4 Hg1 178.08(13) . 2_655
Hg1 Se4 Ba1 92.34(9) . 2_554
Hg1 Se4 Ba1 86.23(7) 2_655 2_554
Hg1 Se4 Ba1 92.34(9) . 2_654
Hg1 Se4 Ba1 86.23(7) 2_655 2_654
Ba1 Se4 Ba1 83.44(9) 2_554 2_654
Hg1 Se4 Ba1 98.81(8) . 1_655
Hg1 Se4 Ba1 82.61(8) 2_655 1_655
Ba1 Se4 Ba1 168.84(11) 2_554 1_655
Ba1 Se4 Ba1 95.56(3) 2_654 1_655
Hg1 Se4 Ba1 98.81(8) . .
Hg1 Se4 Ba1 82.61(8) 2_655 .
Ba1 Se4 Ba1 95.56(3) 2_554 .
Ba1 Se4 Ba1 168.84(11) 2_654 .
Ba1 Se4 Ba1 83.26(9) 1_655 .

loop_
_geom_bond_atom_site_label_1
_geom_bond_atom_site_label_2
_geom_bond_distance
_geom_bond_site_symmetry_2
Hg1 Se4 2.555(3) .
Hg1 Se2 2.6422(19) 1_655
Hg1 Se2 2.6422(19) .
Hg1 Se4 3.132(3) 2_654
Hg2 Se3 2.467(3) .
Hg2 Se1 2.471(3) .
Ba1 Se4 3.274(3) 2_655
Ba1 Se4 3.274(3) 2
Ba1 Se4 3.280(3) 1_455
Ba1 Se4 3.280(3) .
Ba1 Se3 3.326(2) .
Ba1 Se3 3.326(2) 1_455
Ba1 Se2 3.427(3) 1_556
Ba1 Ba1 4.3580(9) 1_455
Ba1 Ba1 4.3580(9) 1_655
Ba2 Se1 3.311(3) 1_454
Ba2 Se1 3.311(3) 1_554
Ba2 Se3 3.334(3) 1_455
Ba2 Se3 3.334(3) .
Ba2 Se2 3.352(3) .
Ba2 Se1 3.392(3) 2_664
Ba2 Se1 3.392(3) 2_564
Ba2 Ba2 4.3580(9) 1_455
Ba2 Ba2 4.3580(9) 1_655
Se1 Ba2 3.311(3) 1_656
Se1 Ba2 3.311(3) 1_556
Se1 Ba2 3.392(3) 2_665
Se1 Ba2 3.392(3) 2_565
Se2 Hg1 2.6422(19) 1_455
Se2 Ba1 3.427(3) 1_554
Se3 Ba1 3.326(2) 1_655
Se3 Ba2 3.334(3) 1_655
Se4 Hg1 3.132(3) 2_655
Se4 Ba1 3.274(3) 2_554
Se4 Ba1 3.274(3) 2_654
Se4 Ba1 3.280(3) 1_655
